data_7116670
loop_
_publ_author_name
'Takashi Matsuno'
'Yutaro Koyama'
'Satoru Hiroto'
'Jatish Kumar'
'Tsuyoshi Kawai'
'Hiroshi Shinokubo'

_publ_section_title
;
 Isolation of a 1,4-diketone intermediate in oxidative dimerization of
 2-hydroxyanthracene and its conversion to oxahelicene
;
_journal_name_full Chem.Commun.
_journal_page_first 4607
_journal_paper_doi 10.1039/C5cc00764J
_journal_volume 51
_journal_year 2015
_chemical_formula_sum 'C67.2 H91.2 N1.6 O2.4 Si3.2'
_chemical_formula_weight 1049.71
_chemical_name_systematic
; 
 ? 
;
_space_group_IT_number 14
_symmetry_cell_setting monoclinic
_symmetry_Int_Tables_number 14
_symmetry_space_group_name_Hall '-P 2ybc'
_symmetry_space_group_name_H-M 'P 1 21/c 1'
_atom_sites_solution_hydrogens geom
_atom_sites_solution_primary direct
_atom_sites_solution_secondary difmap
_audit_creation_method SHELXL-97
_audit_update_record
;
2014-12-24 deposited with the CCDC.
2015-02-17 downloaded from the CCDC.
;
_cell_angle_alpha 90.00
_cell_angle_beta 93.590(2)
_cell_angle_gamma 90.00
_cell_formula_units_Z 5
_cell_length_a 13.3100(5)
_cell_length_b 29.8304(10)
_cell_length_c 19.4965(6)
_cell_measurement_reflns_used 19096
_cell_measurement_temperature 103(2)
_cell_measurement_theta_max 27.52
_cell_measurement_theta_min 3.07
_cell_volume 7725.8(5)
_computing_cell_refinement 'CrystalClear (Rigaku Inc., 2008)'
_computing_data_collection 'CrystalClear (Rigaku Inc., 2008)'
_computing_data_reduction 'CrystalClear (Rigaku Inc., 2008)'
_computing_structure_refinement 'SHELXL-97 (Sheldrick, 2008)'
_computing_structure_solution 'SHELXS-97 (Sheldrick, 2008)'
_diffrn_ambient_temperature 103(2)
_diffrn_detector_area_resol_mean 28.5714
_diffrn_measured_fraction_theta_full 0.994
_diffrn_measured_fraction_theta_max 0.994
_diffrn_measurement_device_type CCD
_diffrn_measurement_method dtprofit.ref
_diffrn_radiation_monochromator Confocal
_diffrn_radiation_source 'Rotating Anode'
_diffrn_radiation_type 'Mo K\a'
_diffrn_radiation_wavelength 0.71075
_diffrn_reflns_av_R_equivalents 0.1586
_diffrn_reflns_av_sigmaI/netI 0.0845
_diffrn_reflns_limit_h_max 16
_diffrn_reflns_limit_h_min -16
_diffrn_reflns_limit_k_max 36
_diffrn_reflns_limit_k_min -35
_diffrn_reflns_limit_l_max 24
_diffrn_reflns_limit_l_min -22
_diffrn_reflns_number 68957
_diffrn_reflns_theta_full 26.00
_diffrn_reflns_theta_max 26.00
_diffrn_reflns_theta_min 3.07
_exptl_absorpt_coefficient_mu 0.125
_exptl_absorpt_correction_T_max 0.9754
_exptl_absorpt_correction_T_min 0.9401
_exptl_absorpt_correction_type multi-scan
_exptl_crystal_colour yellow
_exptl_crystal_density_diffrn 1.128
_exptl_crystal_density_method 'not measured'
_exptl_crystal_description prism
_exptl_crystal_F_000 2848
_exptl_crystal_size_max 0.50
_exptl_crystal_size_mid 0.20
_exptl_crystal_size_min 0.20
_refine_diff_density_max 0.920
_refine_diff_density_min -0.661
_refine_diff_density_rms 0.077
_refine_ls_extinction_method none
_refine_ls_goodness_of_fit_ref 1.052
_refine_ls_hydrogen_treatment constr
_refine_ls_matrix_type full
_refine_ls_number_parameters 875
_refine_ls_number_reflns 15087
_refine_ls_number_restraints 18
_refine_ls_restrained_S_all 1.072
_refine_ls_R_factor_all 0.0757
_refine_ls_R_factor_gt 0.0712
_refine_ls_shift/su_max 0.007
_refine_ls_shift/su_mean 0.000
_refine_ls_structure_factor_coef Fsqd
_refine_ls_weighting_details 'calc w=1/[\s^2^(Fo^2^)+(0.0976P)^2^+6.5078P] where P=(Fo^2^+2Fc^2^)/3'
_refine_ls_weighting_scheme calc
_refine_ls_wR_factor_gt 0.1909
_refine_ls_wR_factor_ref 0.1961
_reflns_number_gt 13754
_reflns_number_total 15087
_reflns_threshold_expression >2sigma(I)
_cod_data_source_file c5cc00764j2.cif
_cod_data_source_block shelxl
_cod_original_formula_sum 'C67.20 H91.20 N1.60 O2.40 Si3.20'
_cod_database_code 7116670

loop_
_symmetry_equiv_pos_as_xyz
'x, y, z'
'-x, y+1/2, -z+1/2'
'-x, -y, -z'
'x, -y-1/2, z-1/2'

loop_
_atom_site_label
_atom_site_type_symbol
_atom_site_fract_x
_atom_site_fract_y
_atom_site_fract_z
_atom_site_U_iso_or_equiv
_atom_site_adp_type
_atom_site_occupancy
_atom_site_symmetry_multiplicity
_atom_site_calc_flag
_atom_site_refinement_flags
_atom_site_disorder_assembly
_atom_site_disorder_group
C1 C 0.60728(15) 0.29578(7) 0.17480(10) 0.0185(4) Uani 1 1 d . . .
H1 H 0.5840 0.2639 0.1741 0.022 Uiso 1 1 calc R . .
C2 C 0.63768(15) 0.30873(8) 0.10282(10) 0.0214(4) Uani 1 1 d . . .
C3 C 0.71102(16) 0.34690(8) 0.10332(11) 0.0226(4) Uani 1 1 d . . .
H2 H 0.7200 0.3623 0.0615 0.027 Uiso 1 1 calc R . .
C4 C 0.76402(16) 0.36005(7) 0.15987(11) 0.0218(4) Uani 1 1 d . . .
H3 H 0.8048 0.3861 0.1579 0.026 Uiso 1 1 calc R . .
C5 C 0.76178(15) 0.33585(7) 0.22519(10) 0.0185(4) Uani 1 1 d . . .
C6 C 0.83513(15) 0.34351(7) 0.27812(10) 0.0191(4) Uani 1 1 d . . .
C7 C 0.83703(15) 0.31688(7) 0.33959(10) 0.0201(4) Uani 1 1 d . . .
C8 C 0.91153(17) 0.32337(8) 0.39351(11) 0.0272(5) Uani 1 1 d . . .
H4 H 0.9612 0.3459 0.3895 0.033 Uiso 1 1 calc R . .
C9 C 0.91280(19) 0.29737(10) 0.45153(12) 0.0333(6) Uani 1 1 d . . .
H5 H 0.9635 0.3019 0.4873 0.040 Uiso 1 1 calc R . .
C10 C 0.83985(19) 0.26413(9) 0.45842(12) 0.0311(5) Uani 1 1 d . . .
H6 H 0.8402 0.2468 0.4993 0.037 Uiso 1 1 calc R . .
C11 C 0.76757(17) 0.25643(8) 0.40606(11) 0.0242(5) Uani 1 1 d . . .
H7 H 0.7189 0.2335 0.4108 0.029 Uiso 1 1 calc R . .
C12 C 0.76530(15) 0.28243(7) 0.34524(10) 0.0201(4) Uani 1 1 d . . .
C13 C 0.69264(15) 0.27414(7) 0.28885(10) 0.0188(4) Uani 1 1 d . . .
C14 C 0.68911(15) 0.30153(7) 0.23134(10) 0.0179(4) Uani 1 1 d . . .
C15 C 0.62915(16) 0.23532(7) 0.29209(10) 0.0210(4) Uani 1 1 d . . .
C16 C 0.58441(17) 0.20034(8) 0.29563(11) 0.0252(5) Uani 1 1 d . . .
C17 C 0.5118(2) 0.12035(8) 0.21259(12) 0.0302(5) Uani 1 1 d . . .
H8 H 0.4859 0.0890 0.2166 0.036 Uiso 1 1 calc R . .
C18 C 0.6087(3) 0.11778(12) 0.17482(16) 0.0528(8) Uani 1 1 d . . .
H9 H 0.5938 0.1057 0.1286 0.079 Uiso 1 1 calc R . .
H10 H 0.6570 0.0981 0.2002 0.079 Uiso 1 1 calc R . .
H11 H 0.6376 0.1479 0.1715 0.079 Uiso 1 1 calc R . .
C19 C 0.4315(3) 0.14707(10) 0.17031(13) 0.0435(7) Uani 1 1 d . . .
H12 H 0.4537 0.1782 0.1662 0.065 Uiso 1 1 calc R . .
H13 H 0.3681 0.1463 0.1933 0.065 Uiso 1 1 calc R . .
H14 H 0.4213 0.1338 0.1244 0.065 Uiso 1 1 calc R . .
C20 C 0.6238(2) 0.10880(9) 0.35709(17) 0.0422(7) Uani 1 1 d . . .
H15 H 0.6048 0.1141 0.4052 0.051 Uiso 0.766(9) 1 calc PR A 1
H16 H 0.6799 0.1117 0.3256 0.051 Uiso 0.234(9) 1 calc PR A 2
C21 C 0.7304(3) 0.12338(14) 0.3574(3) 0.0500(14) Uani 0.766(9) 1 d P A 1
H17 H 0.7353 0.1552 0.3698 0.075 Uiso 0.766(9) 1 calc PR A 1
H18 H 0.7552 0.1190 0.3116 0.075 Uiso 0.766(9) 1 calc PR A 1
H19 H 0.7712 0.1056 0.3911 0.075 Uiso 0.766(9) 1 calc PR A 1
C22 C 0.6768(10) 0.1240(4) 0.4127(7) 0.045(4) Uani 0.234(9) 1 d P A 2
H20 H 0.7324 0.1033 0.4248 0.068 Uiso 0.234(9) 1 calc PR A 2
H21 H 0.6330 0.1260 0.4512 0.068 Uiso 0.234(9) 1 calc PR A 2
H22 H 0.7039 0.1537 0.4031 0.068 Uiso 0.234(9) 1 calc PR A 2
C23 C 0.6096(2) 0.05817(9) 0.34633(18) 0.0448(7) Uani 1 1 d . A .
H23 H 0.6210 0.0505 0.2986 0.067 Uiso 1 1 calc R . .
H24 H 0.5409 0.0498 0.3564 0.067 Uiso 1 1 calc R . .
H25 H 0.6578 0.0419 0.3772 0.067 Uiso 1 1 calc R . .
C24 C 0.40718(18) 0.14847(8) 0.34284(12) 0.0268(5) Uani 1 1 d . . .
H26 H 0.3619 0.1672 0.3116 0.032 Uiso 1 1 calc R A .
C25 C 0.4183(3) 0.17249(12) 0.41256(14) 0.0508(8) Uani 1 1 d . A .
H27 H 0.3515 0.1778 0.4294 0.076 Uiso 1 1 calc R . .
H28 H 0.4526 0.2012 0.4072 0.076 Uiso 1 1 calc R . .
H29 H 0.4579 0.1538 0.4456 0.076 Uiso 1 1 calc R . .
C26 C 0.3563(2) 0.10291(11) 0.3503(3) 0.0699(12) Uani 1 1 d . A .
H30 H 0.4008 0.0831 0.3784 0.105 Uiso 1 1 calc R . .
H31 H 0.3427 0.0895 0.3047 0.105 Uiso 1 1 calc R . .
H32 H 0.2929 0.1069 0.3725 0.105 Uiso 1 1 calc R . .
C27 C 0.91261(16) 0.37618(7) 0.27183(10) 0.0209(4) Uani 1 1 d . . .
C28 C 0.98175(16) 0.40237(7) 0.26990(11) 0.0218(4) Uani 1 1 d . . .
C29 C 1.0470(2) 0.49468(8) 0.23346(14) 0.0342(6) Uani 1 1 d . . .
H33 H 1.0023 0.5082 0.2673 0.041 Uiso 1 1 calc R . .
C30 C 0.9828(3) 0.48829(11) 0.16543(15) 0.0494(7) Uani 1 1 d . . .
H34 H 0.9596 0.5176 0.1480 0.074 Uiso 1 1 calc R . .
H35 H 0.9245 0.4694 0.1736 0.074 Uiso 1 1 calc R . .
H36 H 1.0236 0.4739 0.1316 0.074 Uiso 1 1 calc R . .
C31 C 1.1319(3) 0.52767(10) 0.2240(2) 0.0538(8) Uani 1 1 d . . .
H37 H 1.1758 0.5160 0.1896 0.081 Uiso 1 1 calc R . .
H38 H 1.1710 0.5317 0.2678 0.081 Uiso 1 1 calc R . .
H39 H 1.1037 0.5565 0.2084 0.081 Uiso 1 1 calc R . .
C32 C 1.18604(17) 0.41307(8) 0.21288(12) 0.0276(5) Uani 1 1 d . . .
H40 H 1.1655 0.4225 0.1648 0.033 Uiso 1 1 calc R . .
C33 C 1.29450(19) 0.43004(11) 0.22819(16) 0.0427(7) Uani 1 1 d . . .
H41 H 1.3193 0.4199 0.2740 0.064 Uiso 1 1 calc R . .
H42 H 1.2952 0.4629 0.2266 0.064 Uiso 1 1 calc R . .
H43 H 1.3379 0.4181 0.1937 0.064 Uiso 1 1 calc R . .
C34 C 1.1839(2) 0.36174(9) 0.21377(15) 0.0389(6) Uani 1 1 d . . .
H44 H 1.2280 0.3501 0.1795 0.058 Uiso 1 1 calc R . .
H45 H 1.1150 0.3513 0.2030 0.058 Uiso 1 1 calc R . .
H46 H 1.2075 0.3510 0.2595 0.058 Uiso 1 1 calc R . .
C35 C 1.14147(19) 0.44474(9) 0.36247(12) 0.0319(5) Uani 1 1 d . . .
H47 H 1.1957 0.4680 0.3644 0.038 Uiso 1 1 calc R . .
C36 C 1.0585(2) 0.46135(10) 0.40725(14) 0.0419(7) Uani 1 1 d . . .
H48 H 1.0022 0.4401 0.4043 0.063 Uiso 1 1 calc R . .
H49 H 1.0349 0.4909 0.3910 0.063 Uiso 1 1 calc R . .
H50 H 1.0852 0.4637 0.4551 0.063 Uiso 1 1 calc R . .
C37 C 1.1877(2) 0.40140(11) 0.39273(14) 0.0434(7) Uani 1 1 d . . .
H51 H 1.2111 0.4065 0.4407 0.065 Uiso 1 1 calc R . .
H52 H 1.2446 0.3924 0.3663 0.065 Uiso 1 1 calc R . .
H53 H 1.1367 0.3776 0.3904 0.065 Uiso 1 1 calc R . .
C38 C 0.51511(15) 0.32722(7) 0.18361(10) 0.0182(4) Uani 1 1 d . . .
H54 H 0.5401 0.3580 0.1957 0.022 Uiso 1 1 calc R . .
C39 C 0.46557(16) 0.32776(8) 0.11008(10) 0.0221(4) Uani 1 1 d . . .
C40 C 0.39346(16) 0.28974(8) 0.09666(11) 0.0253(5) Uani 1 1 d . . .
H55 H 0.3765 0.2812 0.0504 0.030 Uiso 1 1 calc R . .
C41 C 0.35236(16) 0.26750(8) 0.14686(11) 0.0226(4) Uani 1 1 d . . .
H56 H 0.3097 0.2427 0.1354 0.027 Uiso 1 1 calc R . .
C42 C 0.37061(15) 0.27983(7) 0.21945(10) 0.0186(4) Uani 1 1 d . . .
C43 C 0.30795(15) 0.26386(7) 0.26819(11) 0.0188(4) Uani 1 1 d . . .
C44 C 0.32082(16) 0.27908(7) 0.33836(11) 0.0206(4) Uani 1 1 d . . .
C45 C 0.25609(17) 0.26465(8) 0.38870(12) 0.0257(5) Uani 1 1 d . . .
H57 H 0.2034 0.2441 0.3767 0.031 Uiso 1 1 calc R . .
C46 C 0.26913(18) 0.28030(9) 0.45495(12) 0.0297(5) Uani 1 1 d . . .
H58 H 0.2247 0.2708 0.4883 0.036 Uiso 1 1 calc R . .
C47 C 0.34746(19) 0.31019(9) 0.47375(11) 0.0301(5) Uani 1 1 d . . .
H59 H 0.3569 0.3201 0.5200 0.036 Uiso 1 1 calc R . .
C48 C 0.41050(17) 0.32521(8) 0.42576(11) 0.0252(5) Uani 1 1 d . . .
H60 H 0.4630 0.3456 0.4388 0.030 Uiso 1 1 calc R . .
C49 C 0.39756(16) 0.31040(7) 0.35665(10) 0.0200(4) Uani 1 1 d . . .
C50 C 0.45954(15) 0.32751(7) 0.30439(10) 0.0191(4) Uani 1 1 d . . .
C51 C 0.44702(15) 0.31163(7) 0.23754(10) 0.0178(4) Uani 1 1 d . . .
C52 C 0.22666(16) 0.23409(7) 0.24883(11) 0.0213(4) Uani 1 1 d . . .
C53 C 0.15694(16) 0.20965(7) 0.23260(11) 0.0220(4) Uani 1 1 d . . .
C54 C 0.09918(18) 0.12873(8) 0.14995(12) 0.0283(5) Uani 1 1 d . . .
H61 H 0.1490 0.1114 0.1799 0.034 Uiso 1 1 calc R . .
C55 C 0.1564(2) 0.14766(10) 0.09072(14) 0.0380(6) Uani 1 1 d . . .
H62 H 0.1889 0.1231 0.0671 0.057 Uiso 1 1 calc R . .
H63 H 0.2077 0.1688 0.1089 0.057 Uiso 1 1 calc R . .
H64 H 0.1092 0.1632 0.0582 0.057 Uiso 1 1 calc R . .
C56 C 0.0193(2) 0.09547(10) 0.12265(16) 0.0465(7) Uani 1 1 d . . .
H65 H -0.0285 0.1107 0.0903 0.070 Uiso 1 1 calc R . .
H66 H -0.0165 0.0834 0.1610 0.070 Uiso 1 1 calc R . .
H67 H 0.0517 0.0709 0.0991 0.070 Uiso 1 1 calc R . .
C57 C -0.04718(18) 0.21033(8) 0.15552(12) 0.0287(5) Uani 1 1 d . . .
H68 H -0.0261 0.2118 0.1072 0.034 Uiso 1 1 calc R . .
C58 C -0.0511(2) 0.25902(10) 0.18198(17) 0.0462(7) Uani 1 1 d . . .
H69 H -0.0996 0.2762 0.1527 0.069 Uiso 1 1 calc R . .
H70 H 0.0157 0.2727 0.1808 0.069 Uiso 1 1 calc R . .
H71 H -0.0720 0.2591 0.2293 0.069 Uiso 1 1 calc R . .
C59 C -0.1531(2) 0.18993(12) 0.15232(17) 0.0470(7) Uani 1 1 d . . .
H72 H -0.1772 0.1884 0.1988 0.071 Uiso 1 1 calc R . .
H73 H -0.1510 0.1597 0.1329 0.071 Uiso 1 1 calc R . .
H74 H -0.1988 0.2086 0.1232 0.071 Uiso 1 1 calc R . .
C60 C -0.00327(19) 0.15028(9) 0.28490(12) 0.0318(5) Uani 1 1 d . . .
H75 H -0.0626 0.1312 0.2703 0.038 Uiso 1 1 calc R . .
C61 C 0.0740(3) 0.12028(11) 0.32385(16) 0.0518(8) Uani 1 1 d . . .
H76 H 0.1331 0.1381 0.3389 0.078 Uiso 1 1 calc R . .
H77 H 0.0944 0.0961 0.2936 0.078 Uiso 1 1 calc R . .
H78 H 0.0441 0.1073 0.3640 0.078 Uiso 1 1 calc R . .
C62 C -0.0395(3) 0.18676(12) 0.33298(15) 0.0500(8) Uani 1 1 d . . .
H79 H -0.0609 0.1729 0.3752 0.075 Uiso 1 1 calc R . .
H80 H -0.0963 0.2029 0.3101 0.075 Uiso 1 1 calc R . .
H81 H 0.0156 0.2078 0.3444 0.075 Uiso 1 1 calc R . .
C63 C 0.52868(16) 0.36287(7) 0.32271(10) 0.0212(4) Uani 1 1 d . . .
C64 C 0.58066(17) 0.39452(8) 0.34081(11) 0.0247(5) Uani 1 1 d . . .
C65 C 0.7042(2) 0.46850(8) 0.29044(13) 0.0323(5) Uani 1 1 d . . .
H82 H 0.7390 0.4433 0.2677 0.039 Uiso 1 1 calc R . .
C66 C 0.6168(3) 0.48391(11) 0.23841(14) 0.0461(7) Uani 1 1 d . . .
H83 H 0.5846 0.5107 0.2562 0.069 Uiso 1 1 calc R . .
H84 H 0.5669 0.4598 0.2324 0.069 Uiso 1 1 calc R . .
H85 H 0.6439 0.4909 0.1941 0.069 Uiso 1 1 calc R . .
C67 C 0.7814(2) 0.50554(11) 0.30106(17) 0.0471(7) Uani 1 1 d . . .
H86 H 0.8037 0.5152 0.2564 0.071 Uiso 1 1 calc R . .
H87 H 0.8393 0.4944 0.3297 0.071 Uiso 1 1 calc R . .
H88 H 0.7512 0.5310 0.3240 0.071 Uiso 1 1 calc R . .
C68 C 0.75610(18) 0.42366(8) 0.43376(12) 0.0284(5) Uani 1 1 d . . .
H89 H 0.8106 0.4112 0.4063 0.034 Uiso 1 1 calc R . .
C69 C 0.8041(2) 0.46084(10) 0.47972(15) 0.0414(6) Uani 1 1 d . . .
H90 H 0.7535 0.4732 0.5089 0.062 Uiso 1 1 calc R . .
H91 H 0.8292 0.4847 0.4508 0.062 Uiso 1 1 calc R . .
H92 H 0.8600 0.4483 0.5087 0.062 Uiso 1 1 calc R . .
C70 C 0.7192(2) 0.38510(10) 0.47850(13) 0.0385(6) Uani 1 1 d . . .
H93 H 0.7741 0.3755 0.5110 0.058 Uiso 1 1 calc R . .
H94 H 0.6976 0.3598 0.4490 0.058 Uiso 1 1 calc R . .
H95 H 0.6624 0.3955 0.5039 0.058 Uiso 1 1 calc R . .
C71 C 0.56365(18) 0.48232(8) 0.41513(12) 0.0299(5) Uani 1 1 d . . .
H96 H 0.5621 0.4708 0.4632 0.036 Uiso 1 1 calc R . .
C72 C 0.6013(2) 0.53195(9) 0.42189(14) 0.0393(6) Uani 1 1 d . . .
H97 H 0.5989 0.5459 0.3763 0.059 Uiso 1 1 calc R . .
H98 H 0.6706 0.5323 0.4420 0.059 Uiso 1 1 calc R . .
H99 H 0.5579 0.5487 0.4516 0.059 Uiso 1 1 calc R . .
C73 C 0.4557(2) 0.48177(11) 0.38604(16) 0.0456(7) Uani 1 1 d . . .
H100 H 0.4158 0.5027 0.4119 0.068 Uiso 1 1 calc R . .
H101 H 0.4282 0.4515 0.3898 0.068 Uiso 1 1 calc R . .
H102 H 0.4532 0.4907 0.3376 0.068 Uiso 1 1 calc R . .
C74 C 0.61454(19) 0.23706(9) 0.04720(13) 0.0315(5) Uani 1 1 d . . .
H103 H 0.5877 0.2243 0.0886 0.047 Uiso 1 1 calc R . .
H104 H 0.6520 0.2140 0.0237 0.047 Uiso 1 1 calc R . .
H105 H 0.5589 0.2479 0.0163 0.047 Uiso 1 1 calc R . .
C75 C 0.4703(2) 0.40645(9) 0.08476(13) 0.0348(6) Uani 1 1 d . . .
H106 H 0.5130 0.4114 0.1268 0.052 Uiso 1 1 calc R . .
H107 H 0.4256 0.4323 0.0765 0.052 Uiso 1 1 calc R . .
H108 H 0.5127 0.4028 0.0458 0.052 Uiso 1 1 calc R . .
O1 O 0.54669(11) 0.32308(5) 0.06575(7) 0.0228(3) Uani 1 1 d . . .
O2 O 0.68050(11) 0.27360(6) 0.06608(8) 0.0251(3) Uani 1 1 d . . .
O3 O 0.41154(12) 0.36706(6) 0.09219(8) 0.0276(4) Uani 1 1 d . . .
Si1 Si 0.53101(4) 0.14343(2) 0.30251(3) 0.02121(15) Uani 1 1 d . A .
Si2 Si 1.09312(4) 0.43920(2) 0.27000(3) 0.02120(15) Uani 1 1 d . . .
Si3 Si 0.04803(4) 0.174343(19) 0.20517(3) 0.01900(15) Uani 1 1 d . . .
Si4 Si 0.65325(4) 0.44418(2) 0.37057(3) 0.02009(15) Uani 1 1 d . . .
C76 C 0.0686(4) 0.3099(2) 0.0293(3) 0.1032(18) Uani 1 1 d D . .
H109 H 0.0710 0.2781 0.0331 0.124 Uiso 1 1 calc R . .
C77 C 0.1456(5) 0.3371(4) 0.0147(3) 0.188(6) Uani 1 1 d D . .
H110 H 0.2045 0.3216 0.0029 0.225 Uiso 1 1 calc R . .
C78 C 0.1533(7) 0.3787(5) 0.0138(3) 0.238(9) Uani 1 1 d D . .
H111 H 0.2079 0.3971 0.0019 0.285 Uiso 1 1 calc R . .
N4 N 0.0701(5) 0.38941(19) 0.0328(3) 0.131(2) Uani 1 1 d D . .
C79 C -0.0109(6) 0.3756(4) 0.0463(7) 0.261(9) Uani 1 1 d D . .
H112 H -0.0641 0.3935 0.0617 0.313 Uiso 1 1 calc R . .
C80 C -0.0150(6) 0.3369(3) 0.0378(3) 0.132(3) Uani 1 1 d D . .
H113 H -0.0793 0.3230 0.0365 0.159 Uiso 1 1 calc R . .
C86 C 0.1495(5) 0.5289(2) 1.0069(2) 0.0968(16) Uani 1 1 d D . .
H114 H 0.0878 0.5400 1.0221 0.116 Uiso 1 1 calc R . .
C81 C 0.1748(5) 0.4878(3) 1.0182(3) 0.120(2) Uani 1 1 d D . .
H115 H 0.1309 0.4685 1.0411 0.144 Uiso 1 1 calc R . .
N5 N 0.2627(7) 0.4719(4) 0.9981(5) 0.274(7) Uani 1 1 d D . .
C82 C 0.3358(9) 0.49894(18) 0.9654(2) 0.208(6) Uani 1 1 d D . .
H119 H 0.4004 0.4903 0.9520 0.250 Uiso 1 1 calc R . .
C84 C 0.2933(5) 0.5372(2) 0.9588(3) 0.142(3) Uani 1 1 d D . .
H117 H 0.3332 0.5586 0.9365 0.170 Uiso 1 1 calc R . .
C85 C 0.2059(4) 0.55383(19) 0.9761(2) 0.0866(14) Uani 1 1 d D . .
H118 H 0.1872 0.5839 0.9652 0.104 Uiso 1 1 calc R . .

loop_
_atom_site_aniso_label
_atom_site_aniso_U_11
_atom_site_aniso_U_22
_atom_site_aniso_U_33
_atom_site_aniso_U_23
_atom_site_aniso_U_13
_atom_site_aniso_U_12
C1 0.0200(9) 0.0209(10) 0.0146(9) 0.0004(8) 0.0023(8) -0.0014(8)
C2 0.0216(10) 0.0285(11) 0.0143(10) -0.0017(8) 0.0026(8) 0.0008(8)
C3 0.0242(10) 0.0281(12) 0.0158(10) 0.0046(8) 0.0048(8) -0.0008(9)
C4 0.0229(10) 0.0217(11) 0.0212(10) 0.0036(8) 0.0038(8) -0.0023(8)
C5 0.0213(9) 0.0184(10) 0.0162(9) 0.0004(8) 0.0041(8) 0.0014(8)
C6 0.0216(10) 0.0180(10) 0.0183(10) -0.0015(8) 0.0050(8) -0.0009(8)
C7 0.0231(10) 0.0222(10) 0.0152(10) -0.0013(8) 0.0028(8) -0.0002(8)
C8 0.0289(11) 0.0327(13) 0.0197(11) -0.0010(9) 0.0002(9) -0.0087(9)
C9 0.0344(12) 0.0467(15) 0.0178(11) 0.0038(10) -0.0048(9) -0.0097(11)
C10 0.0361(12) 0.0408(14) 0.0163(11) 0.0070(9) -0.0001(9) -0.0071(11)
C11 0.0289(11) 0.0269(12) 0.0172(10) 0.0026(8) 0.0042(8) -0.0042(9)
C12 0.0231(10) 0.0221(11) 0.0153(10) -0.0014(8) 0.0037(8) 0.0015(8)
C13 0.0217(10) 0.0195(10) 0.0156(9) -0.0001(8) 0.0042(8) -0.0006(8)
C14 0.0199(9) 0.0196(10) 0.0146(9) -0.0015(8) 0.0032(7) 0.0010(8)
C15 0.0243(10) 0.0241(11) 0.0147(9) 0.0014(8) 0.0018(8) -0.0015(9)
C16 0.0296(11) 0.0240(11) 0.0217(11) 0.0027(9) -0.0003(9) -0.0045(9)
C17 0.0454(14) 0.0225(11) 0.0231(11) 0.0005(9) 0.0055(10) -0.0039(10)
C18 0.072(2) 0.0503(19) 0.0392(16) -0.0013(13) 0.0271(15) -0.0013(16)
C19 0.073(2) 0.0334(14) 0.0228(12) 0.0001(10) -0.0099(12) 0.0005(14)
C20 0.0392(14) 0.0296(14) 0.0554(17) 0.0097(12) -0.0156(13) -0.0007(11)
C21 0.0299(19) 0.035(2) 0.084(3) 0.005(2) -0.0098(19) 0.0009(15)
C22 0.048(7) 0.043(7) 0.041(7) 0.001(5) -0.024(6) 0.003(6)
C23 0.0403(15) 0.0282(14) 0.0645(19) 0.0087(13) -0.0076(13) 0.0043(11)
C24 0.0308(11) 0.0223(11) 0.0277(12) 0.0041(9) 0.0040(9) 0.0002(9)
C25 0.0611(19) 0.069(2) 0.0234(13) 0.0004(13) 0.0124(12) 0.0172(16)
C26 0.0427(17) 0.0338(17) 0.138(4) 0.006(2) 0.044(2) -0.0053(13)
C27 0.0247(10) 0.0230(11) 0.0152(9) -0.0006(8) 0.0021(8) 0.0013(9)
C28 0.0251(10) 0.0205(10) 0.0199(10) 0.0005(8) 0.0013(8) -0.0028(8)
C29 0.0458(14) 0.0196(11) 0.0390(14) 0.0014(10) 0.0175(11) 0.0016(10)
C30 0.075(2) 0.0349(15) 0.0379(15) 0.0055(12) 0.0018(14) 0.0132(15)
C31 0.0562(18) 0.0255(14) 0.082(2) 0.0078(14) 0.0266(17) -0.0032(13)
C32 0.0296(11) 0.0282(12) 0.0255(11) 0.0003(9) 0.0053(9) 0.0027(9)
C33 0.0296(13) 0.0508(17) 0.0490(16) -0.0027(13) 0.0140(11) -0.0024(12)
C34 0.0441(15) 0.0288(13) 0.0441(15) -0.0057(11) 0.0054(12) 0.0106(11)
C35 0.0344(12) 0.0358(14) 0.0256(12) -0.0059(10) 0.0033(10) -0.0133(10)
C36 0.0545(16) 0.0435(16) 0.0285(13) -0.0152(12) 0.0095(12) -0.0085(13)
C37 0.0429(15) 0.0594(19) 0.0275(13) 0.0027(12) -0.0004(11) 0.0007(13)
C38 0.0207(9) 0.0210(10) 0.0130(9) 0.0013(7) 0.0017(7) -0.0023(8)
C39 0.0224(10) 0.0306(12) 0.0137(10) 0.0005(8) 0.0032(8) 0.0019(9)
C40 0.0239(10) 0.0366(13) 0.0152(10) -0.0051(9) 0.0006(8) -0.0012(9)
C41 0.0216(10) 0.0280(11) 0.0182(10) -0.0055(8) 0.0009(8) -0.0015(8)
C42 0.0211(9) 0.0192(10) 0.0155(10) -0.0014(8) 0.0021(8) 0.0020(8)
C43 0.0202(9) 0.0172(10) 0.0191(10) -0.0014(8) 0.0017(8) -0.0005(8)
C44 0.0241(10) 0.0217(11) 0.0163(10) 0.0013(8) 0.0030(8) -0.0004(8)
C45 0.0281(11) 0.0281(12) 0.0213(11) 0.0018(9) 0.0048(9) -0.0052(9)
C46 0.0354(12) 0.0359(13) 0.0188(11) 0.0035(9) 0.0088(9) -0.0057(10)
C47 0.0395(13) 0.0373(14) 0.0140(10) -0.0004(9) 0.0050(9) -0.0059(11)
C48 0.0314(11) 0.0289(12) 0.0153(10) 0.0001(8) 0.0014(8) -0.0061(9)
C49 0.0244(10) 0.0206(10) 0.0153(10) 0.0011(8) 0.0025(8) -0.0006(8)
C50 0.0225(10) 0.0186(10) 0.0161(10) 0.0007(8) 0.0011(8) -0.0007(8)
C51 0.0200(9) 0.0182(10) 0.0154(9) 0.0008(8) 0.0020(7) 0.0020(8)
C52 0.0251(10) 0.0211(11) 0.0183(10) -0.0002(8) 0.0053(8) 0.0014(8)
C53 0.0239(10) 0.0212(11) 0.0213(10) -0.0012(8) 0.0041(8) -0.0014(8)
C54 0.0336(12) 0.0223(11) 0.0288(12) -0.0045(9) 0.0013(9) 0.0030(9)
C55 0.0361(13) 0.0466(16) 0.0326(13) -0.0138(12) 0.0113(11) 0.0013(12)
C56 0.0616(18) 0.0328(15) 0.0460(16) -0.0167(12) 0.0111(14) -0.0132(13)
C57 0.0336(12) 0.0300(13) 0.0225(11) -0.0002(9) 0.0004(9) 0.0061(10)
C58 0.0516(17) 0.0320(15) 0.0547(18) -0.0009(13) 0.0012(14) 0.0166(13)
C59 0.0296(13) 0.059(2) 0.0508(17) 0.0010(15) -0.0089(12) 0.0029(13)
C60 0.0389(13) 0.0330(13) 0.0238(12) 0.0041(10) 0.0044(10) -0.0113(10)
C61 0.074(2) 0.0461(18) 0.0339(15) 0.0167(13) -0.0076(14) -0.0086(16)
C62 0.0656(19) 0.059(2) 0.0276(14) -0.0037(13) 0.0231(13) -0.0078(16)
C63 0.0267(10) 0.0227(11) 0.0145(9) 0.0022(8) 0.0032(8) -0.0022(9)
C64 0.0307(11) 0.0268(12) 0.0169(10) 0.0013(8) 0.0027(8) -0.0053(9)
C65 0.0497(14) 0.0214(12) 0.0278(12) 0.0001(9) 0.0187(11) -0.0015(10)
C66 0.0672(19) 0.0429(17) 0.0283(14) 0.0072(12) 0.0041(13) -0.0038(14)
C67 0.0514(16) 0.0422(17) 0.0489(17) 0.0115(13) 0.0116(13) -0.0151(13)
C68 0.0336(12) 0.0251(12) 0.0259(11) -0.0052(9) -0.0028(9) 0.0010(9)
C69 0.0494(16) 0.0363(15) 0.0363(14) -0.0100(12) -0.0132(12) 0.0007(12)
C70 0.0516(15) 0.0385(15) 0.0249(12) 0.0065(11) -0.0011(11) 0.0017(12)
C71 0.0360(12) 0.0293(13) 0.0256(12) 0.0015(9) 0.0102(10) 0.0033(10)
C72 0.0539(16) 0.0298(14) 0.0350(14) -0.0076(11) 0.0083(12) 0.0024(12)
C73 0.0387(14) 0.0541(18) 0.0442(16) -0.0159(14) 0.0049(12) 0.0068(13)
C74 0.0344(12) 0.0314(13) 0.0292(12) -0.0083(10) 0.0068(10) -0.0028(10)
C75 0.0454(14) 0.0308(13) 0.0288(12) 0.0097(10) 0.0082(11) 0.0065(11)
O1 0.0220(7) 0.0336(9) 0.0130(7) 0.0019(6) 0.0036(6) 0.0011(6)
O2 0.0259(8) 0.0294(9) 0.0205(8) -0.0058(6) 0.0059(6) 0.0003(6)
O3 0.0281(8) 0.0333(9) 0.0214(8) 0.0049(7) 0.0015(6) 0.0060(7)
Si1 0.0259(3) 0.0176(3) 0.0200(3) 0.0028(2) 0.0004(2) -0.0037(2)
Si2 0.0243(3) 0.0171(3) 0.0228(3) -0.0018(2) 0.0061(2) -0.0044(2)
Si3 0.0211(3) 0.0190(3) 0.0171(3) -0.0006(2) 0.0025(2) -0.0026(2)
Si4 0.0257(3) 0.0196(3) 0.0152(3) -0.0021(2) 0.0035(2) -0.0042(2)
C76 0.103(4) 0.093(4) 0.119(5) -0.005(3) 0.045(3) 0.013(3)
C77 0.049(3) 0.400(18) 0.110(6) 0.106(9) -0.018(3) 0.018(6)
C78 0.148(8) 0.50(3) 0.073(5) -0.052(9) 0.045(5) -0.133(12)
N4 0.138(5) 0.093(4) 0.171(6) -0.018(3) 0.077(4) -0.011(3)
C79 0.078(5) 0.242(13) 0.47(2) -0.213(15) 0.054(8) -0.026(7)
C80 0.120(5) 0.178(8) 0.104(5) 0.030(5) 0.048(4) 0.047(5)
C86 0.117(4) 0.100(4) 0.072(3) 0.002(3) -0.008(3) -0.016(3)
C81 0.141(6) 0.120(6) 0.103(4) 0.017(4) 0.053(4) -0.001(5)
N5 0.205(9) 0.213(12) 0.42(2) -0.029(12) 0.119(11) 0.013(8)
C82 0.528(18) 0.064(3) 0.041(2) 0.024(2) 0.086(5) 0.109(6)
C84 0.148(6) 0.127(6) 0.158(7) 0.053(5) 0.079(5) -0.012(5)
C85 0.083(3) 0.094(4) 0.086(3) 0.023(3) 0.034(3) 0.019(3)

loop_
_atom_type_symbol
_atom_type_description
_atom_type_scat_dispersion_real
_atom_type_scat_dispersion_imag
_atom_type_scat_source
C C 0.0033 0.0016 'International Tables Vol C Tables 4.2.6.8 and 6.1.1.4'
H H 0.0000 0.0000 'International Tables Vol C Tables 4.2.6.8 and 6.1.1.4'
O O 0.0106 0.0060 'International Tables Vol C Tables 4.2.6.8 and 6.1.1.4'
Si Si 0.0817 0.0704 'International Tables Vol C Tables 4.2.6.8 and 6.1.1.4'
N N 0.0061 0.0033 'International Tables Vol C Tables 4.2.6.8 and 6.1.1.4'

loop_
_geom_angle_atom_site_label_1
_geom_angle_atom_site_label_2
_geom_angle_atom_site_label_3
_geom_angle
C14 C1 C2 114.82(17)
C14 C1 C38 112.77(16)
C2 C1 C38 101.73(16)
C14 C1 H1 109.1
C2 C1 H1 109.1
C38 C1 H1 109.1
O2 C2 O1 108.71(16)
O2 C2 C3 106.50(17)
O1 C2 C3 107.77(18)
O2 C2 C1 114.57(18)
O1 C2 C1 105.85(16)
C3 C2 C1 113.21(17)
C4 C3 C2 122.72(19)
C4 C3 H2 118.6
C2 C3 H2 118.6
C3 C4 C5 122.4(2)
C3 C4 H3 118.8
C5 C4 H3 118.8
C6 C5 C14 120.35(19)
C6 C5 C4 120.72(19)
C14 C5 C4 118.68(18)
C5 C6 C27 121.58(19)
C5 C6 C7 120.10(19)
C27 C6 C7 118.26(19)
C12 C7 C8 119.2(2)
C12 C7 C6 119.41(19)
C8 C7 C6 121.3(2)
C9 C8 C7 120.6(2)
C9 C8 H4 119.7
C7 C8 H4 119.7
C8 C9 C10 120.5(2)
C8 C9 H5 119.8
C10 C9 H5 119.8
C11 C10 C9 120.2(2)
C11 C10 H6 119.9
C9 C10 H6 119.9
C10 C11 C12 120.5(2)
C10 C11 H7 119.8
C12 C11 H7 119.8
C7 C12 C11 119.02(19)
C7 C12 C13 119.38(19)
C11 C12 C13 121.6(2)
C14 C13 C15 121.36(19)
C14 C13 C12 120.26(19)
C15 C13 C12 118.26(18)
C13 C14 C5 120.34(18)
C13 C14 C1 120.66(18)
C5 C14 C1 118.99(18)
C16 C15 C13 173.6(2)
C15 C16 Si1 173.0(2)
C18 C17 C19 110.4(2)
C18 C17 Si1 113.4(2)
C19 C17 Si1 111.09(18)
C18 C17 H8 107.2
C19 C17 H8 107.2
Si1 C17 H8 107.2
C17 C18 H9 109.5
C17 C18 H10 109.5
H9 C18 H10 109.5
C17 C18 H11 109.5
H9 C18 H11 109.5
H10 C18 H11 109.5
C17 C19 H12 109.5
C17 C19 H13 109.5
H12 C19 H13 109.5
C17 C19 H14 109.5
H12 C19 H14 109.5
H13 C19 H14 109.5
C22 C20 C21 56.0(7)
C22 C20 C23 119.9(6)
C21 C20 C23 113.5(3)
C22 C20 Si1 124.5(6)
C21 C20 Si1 115.7(2)
C23 C20 Si1 112.99(19)
C22 C20 H15 48.3
C21 C20 H15 104.3
C23 C20 H15 104.3
Si1 C20 H15 104.3
C22 C20 H16 95.3
C21 C20 H16 39.3
C23 C20 H16 95.3
Si1 C20 H16 95.3
H15 C20 H16 143.6
C20 C21 H17 109.5
C20 C21 H18 109.5
C20 C21 H19 109.5
C20 C22 H20 109.5
C20 C22 H21 109.5
H20 C22 H21 109.5
C20 C22 H22 109.5
H20 C22 H22 109.5
H21 C22 H22 109.5
C20 C23 H23 109.5
C20 C23 H24 109.5
H23 C23 H24 109.5
C20 C23 H25 109.5
H23 C23 H25 109.5
H24 C23 H25 109.5
C26 C24 C25 110.5(3)
C26 C24 Si1 111.97(18)
C25 C24 Si1 111.71(19)
C26 C24 H26 107.5
C25 C24 H26 107.5
Si1 C24 H26 107.5
C24 C25 H27 109.5
C24 C25 H28 109.5
H27 C25 H28 109.5
C24 C25 H29 109.5
H27 C25 H29 109.5
H28 C25 H29 109.5
C24 C26 H30 109.5
C24 C26 H31 109.5
H30 C26 H31 109.5
C24 C26 H32 109.5
H30 C26 H32 109.5
H31 C26 H32 109.5
C28 C27 C6 175.7(2)
C27 C28 Si2 175.9(2)
C31 C29 C30 110.6(3)
C31 C29 Si2 112.8(2)
C30 C29 Si2 111.41(18)
C31 C29 H33 107.3
C30 C29 H33 107.3
Si2 C29 H33 107.3
C29 C30 H34 109.5
C29 C30 H35 109.5
H34 C30 H35 109.5
C29 C30 H36 109.5
H34 C30 H36 109.5
H35 C30 H36 109.5
C29 C31 H37 109.5
C29 C31 H38 109.5
H37 C31 H38 109.5
C29 C31 H39 109.5
H37 C31 H39 109.5
H38 C31 H39 109.5
C34 C32 C33 110.1(2)
C34 C32 Si2 113.19(17)
C33 C32 Si2 113.03(18)
C34 C32 H40 106.7
C33 C32 H40 106.7
Si2 C32 H40 106.7
C32 C33 H41 109.5
C32 C33 H42 109.5
H41 C33 H42 109.5
C32 C33 H43 109.5
H41 C33 H43 109.5
H42 C33 H43 109.5
C32 C34 H44 109.5
C32 C34 H45 109.5
H44 C34 H45 109.5
C32 C34 H46 109.5
H44 C34 H46 109.5
H45 C34 H46 109.5
C36 C35 C37 109.8(2)
C36 C35 Si2 111.00(18)
C37 C35 Si2 113.52(18)
C36 C35 H47 107.4
C37 C35 H47 107.4
Si2 C35 H47 107.4
C35 C36 H48 109.5
C35 C36 H49 109.5
H48 C36 H49 109.5
C35 C36 H50 109.5
H48 C36 H50 109.5
H49 C36 H50 109.5
C35 C37 H51 109.5
C35 C37 H52 109.5
H51 C37 H52 109.5
C35 C37 H53 109.5
H51 C37 H53 109.5
H52 C37 H53 109.5
C51 C38 C39 114.35(17)
C51 C38 C1 113.75(17)
C39 C38 C1 101.38(16)
C51 C38 H54 109.0
C39 C38 H54 109.0
C1 C38 H54 109.0
O3 C39 O1 108.93(17)
O3 C39 C40 105.99(17)
O1 C39 C40 108.67(17)
O3 C39 C38 114.92(18)
O1 C39 C38 105.42(16)
C40 C39 C38 112.77(18)
C41 C40 C39 122.56(19)
C41 C40 H55 118.7
C39 C40 H55 118.7
C40 C41 C42 122.3(2)
C40 C41 H56 118.8
C42 C41 H56 118.8
C43 C42 C51 120.76(18)
C43 C42 C41 120.28(19)
C51 C42 C41 118.68(18)
C42 C43 C52 120.60(19)
C42 C43 C44 120.08(19)
C52 C43 C44 119.24(18)
C45 C44 C49 119.25(19)
C45 C44 C43 121.5(2)
C49 C44 C43 119.26(18)
C46 C45 C44 120.2(2)
C46 C45 H57 119.9
C44 C45 H57 119.9
C45 C46 C47 120.6(2)
C45 C46 H58 119.7
C47 C46 H58 119.7
C48 C47 C46 120.4(2)
C48 C47 H59 119.8
C46 C47 H59 119.8
C47 C48 C49 120.2(2)
C47 C48 H60 119.9
C49 C48 H60 119.9
C44 C49 C48 119.24(19)
C44 C49 C50 119.44(19)
C48 C49 C50 121.30(19)
C51 C50 C63 121.61(19)
C51 C50 C49 120.13(19)
C63 C50 C49 118.14(18)
C50 C51 C42 120.27(18)
C50 C51 C38 120.60(18)
C42 C51 C38 119.13(18)
C53 C52 C43 178.8(2)
C52 C53 Si3 177.4(2)
C56 C54 C55 110.2(2)
C56 C54 Si3 113.55(18)
C55 C54 Si3 112.24(17)
C56 C54 H61 106.8
C55 C54 H61 106.8
Si3 C54 H61 106.8
C54 C55 H62 109.5
C54 C55 H63 109.5
H62 C55 H63 109.5
C54 C55 H64 109.5
H62 C55 H64 109.5
H63 C55 H64 109.5
C54 C56 H65 109.5
C54 C56 H66 109.5
H65 C56 H66 109.5
C54 C56 H67 109.5
H65 C56 H67 109.5
H66 C56 H67 109.5
C59 C57 C58 109.7(2)
C59 C57 Si3 112.49(19)
C58 C57 Si3 113.62(18)
C59 C57 H68 106.9
C58 C57 H68 106.9
Si3 C57 H68 106.9
C57 C58 H69 109.5
C57 C58 H70 109.5
H69 C58 H70 109.5
C57 C58 H71 109.5
H69 C58 H71 109.5
H70 C58 H71 109.5
C57 C59 H72 109.5
C57 C59 H73 109.5
H72 C59 H73 109.5
C57 C59 H74 109.5
H72 C59 H74 109.5
H73 C59 H74 109.5
C61 C60 C62 109.8(2)
C61 C60 Si3 111.5(2)
C62 C60 Si3 112.27(19)
C61 C60 H75 107.7
C62 C60 H75 107.7
Si3 C60 H75 107.7
C60 C61 H76 109.5
C60 C61 H77 109.5
H76 C61 H77 109.5
C60 C61 H78 109.5
H76 C61 H78 109.5
H77 C61 H78 109.5
C60 C62 H79 109.5
C60 C62 H80 109.5
H79 C62 H80 109.5
C60 C62 H81 109.5
H79 C62 H81 109.5
H80 C62 H81 109.5
C64 C63 C50 174.5(2)
C63 C64 Si4 176.6(2)
C67 C65 C66 110.2(2)
C67 C65 Si4 116.32(19)
C66 C65 Si4 110.99(18)
C67 C65 H82 106.2
C66 C65 H82 106.2
Si4 C65 H82 106.2
C65 C66 H83 109.5
C65 C66 H84 109.5
H83 C66 H84 109.5
C65 C66 H85 109.5
H83 C66 H85 109.5
H84 C66 H85 109.5
C65 C67 H86 109.5
C65 C67 H87 109.5
H86 C67 H87 109.5
C65 C67 H88 109.5
H86 C67 H88 109.5
H87 C67 H88 109.5
C69 C68 C70 110.1(2)
C69 C68 Si4 113.84(18)
C70 C68 Si4 111.56(17)
C69 C68 H89 107.0
C70 C68 H89 107.0
Si4 C68 H89 107.0
C68 C69 H90 109.5
C68 C69 H91 109.5
H90 C69 H91 109.5
C68 C69 H92 109.5
H90 C69 H92 109.5
H91 C69 H92 109.5
C68 C70 H93 109.5
C68 C70 H94 109.5
H93 C70 H94 109.5
C68 C70 H95 109.5
H93 C70 H95 109.5
H94 C70 H95 109.5
C73 C71 C72 109.5(2)
C73 C71 Si4 115.57(18)
C72 C71 Si4 113.48(17)
C73 C71 H96 105.8
C72 C71 H96 105.8
Si4 C71 H96 105.8
C71 C72 H97 109.5
C71 C72 H98 109.5
H97 C72 H98 109.5
C71 C72 H99 109.5
H97 C72 H99 109.5
H98 C72 H99 109.5
C71 C73 H100 109.5
C71 C73 H101 109.5
H100 C73 H101 109.5
C71 C73 H102 109.5
H100 C73 H102 109.5
H101 C73 H102 109.5
O2 C74 H103 109.5
O2 C74 H104 109.5
H103 C74 H104 109.5
O2 C74 H105 109.5
H103 C74 H105 109.5
H104 C74 H105 109.5
O3 C75 H106 109.5
O3 C75 H107 109.5
H106 C75 H107 109.5
O3 C75 H108 109.5
H106 C75 H108 109.5
H107 C75 H108 109.5
C39 O1 C2 111.67(15)
C2 O2 C74 115.81(17)
C39 O3 C75 115.93(18)
C16 Si1 C24 107.98(11)
C16 Si1 C17 107.36(10)
C24 Si1 C17 110.31(11)
C16 Si1 C20 107.61(11)
C24 Si1 C20 111.65(13)
C17 Si1 C20 111.74(13)
C28 Si2 C35 106.24(10)
C28 Si2 C32 108.07(10)
C35 Si2 C32 113.87(11)
C28 Si2 C29 106.21(11)
C35 Si2 C29 111.57(12)
C32 Si2 C29 110.45(11)
C53 Si3 C60 107.35(11)
C53 Si3 C57 108.37(11)
C60 Si3 C57 112.06(11)
C53 Si3 C54 105.78(10)
C60 Si3 C54 111.04(12)
C57 Si3 C54 111.90(11)
C64 Si4 C68 106.84(11)
C64 Si4 C65 104.89(11)
C68 Si4 C65 112.45(12)
C64 Si4 C71 107.10(11)
C68 Si4 C71 110.30(11)
C65 Si4 C71 114.67(11)
C77 C76 C80 107.5(7)
C77 C76 H109 126.3
C80 C76 H109 126.3
C78 C77 C76 131.7(9)
C78 C77 N4 39.6(6)
C76 C77 N4 92.1(5)
C78 C77 H110 114.2
C76 C77 H110 114.2
N4 C77 H110 153.7
N4 C78 C77 100.2(9)
N4 C78 H111 129.9
C77 C78 H111 129.9
C79 N4 C78 144.6(10)
C79 N4 C77 104.5(7)
C78 N4 C77 40.2(6)
C79 N4 C80 34.4(5)
C78 N4 C80 110.2(8)
C77 N4 C80 70.3(4)
C80 C79 N4 110.1(9)
C80 C79 H112 125.0
N4 C79 H112 125.0
C79 C80 C76 124.0(9)
C79 C80 N4 35.5(6)
C76 C80 N4 89.3(5)
C79 C80 H113 118.0
C76 C80 H113 118.0
N4 C80 H113 151.6
C85 C86 C81 119.7(7)
C85 C86 H114 120.1
C81 C86 H114 120.1
C86 C81 N5 120.5(8)
C86 C81 H115 119.7
N5 C81 H115 119.7
C81 N5 C82 123.8(10)
C84 C82 N5 103.8(9)
C84 C82 H119 128.1
N5 C82 H119 128.1
C82 C84 C85 134.2(7)
C82 C84 H117 112.9
C85 C84 H117 112.9
C86 C85 C84 117.8(6)
C86 C85 H118 121.1
C84 C85 H118 121.1

loop_
_geom_bond_atom_site_label_1
_geom_bond_atom_site_label_2
_geom_bond_distance
C1 C14 1.510(3)
C1 C2 1.534(3)
C1 C38 1.562(3)
C1 H1 1.0000
C2 O2 1.410(3)
C2 O1 1.436(3)
C2 C3 1.499(3)
C3 C4 1.330(3)
C3 H2 0.9500
C4 C5 1.466(3)
C4 H3 0.9500
C5 C6 1.394(3)
C5 C14 1.418(3)
C6 C27 1.430(3)
C6 C7 1.437(3)
C7 C12 1.412(3)
C7 C8 1.413(3)
C8 C9 1.371(3)
C8 H4 0.9500
C9 C10 1.400(4)
C9 H5 0.9500
C10 C11 1.377(3)
C10 H6 0.9500
C11 C12 1.416(3)
C11 H7 0.9500
C12 C13 1.439(3)
C13 C14 1.386(3)
C13 C15 1.437(3)
C15 C16 1.206(3)
C16 Si1 1.849(2)
C17 C18 1.527(4)
C17 C19 1.532(4)
C17 Si1 1.886(2)
C17 H8 1.0000
C18 H9 0.9800
C18 H10 0.9800
C18 H11 0.9800
C19 H12 0.9800
C19 H13 0.9800
C19 H14 0.9800
C20 C22 1.335(12)
C20 C21 1.484(5)
C20 C23 1.535(4)
C20 Si1 1.887(3)
C20 H15 1.0000
C20 H16 1.0000
C21 H17 0.9800
C21 H18 0.9800
C21 H19 0.9800
C22 H20 0.9800
C22 H21 0.9800
C22 H22 0.9800
C23 H23 0.9800
C23 H24 0.9800
C23 H25 0.9800
C24 C26 1.529(4)
C24 C25 1.535(4)
C24 Si1 1.876(2)
C24 H26 1.0000
C25 H27 0.9800
C25 H28 0.9800
C25 H29 0.9800
C26 H30 0.9800
C26 H31 0.9800
C26 H32 0.9800
C27 C28 1.209(3)
C28 Si2 1.845(2)
C29 C31 1.519(4)
C29 C30 1.544(4)
C29 Si2 1.889(3)
C29 H33 1.0000
C30 H34 0.9800
C30 H35 0.9800
C30 H36 0.9800
C31 H37 0.9800
C31 H38 0.9800
C31 H39 0.9800
C32 C34 1.532(4)
C32 C33 1.541(3)
C32 Si2 1.884(2)
C32 H40 1.0000
C33 H41 0.9800
C33 H42 0.9800
C33 H43 0.9800
C34 H44 0.9800
C34 H45 0.9800
C34 H46 0.9800
C35 C36 1.533(4)
C35 C37 1.533(4)
C35 Si2 1.883(3)
C35 H47 1.0000
C36 H48 0.9800
C36 H49 0.9800
C36 H50 0.9800
C37 H51 0.9800
C37 H52 0.9800
C37 H53 0.9800
C38 C51 1.504(3)
C38 C39 1.540(3)
C38 H54 1.0000
C39 O3 1.408(3)
C39 O1 1.431(2)
C39 C40 1.498(3)
C40 C41 1.328(3)
C40 H55 0.9500
C41 C42 1.468(3)
C41 H56 0.9500
C42 C43 1.387(3)
C42 C51 1.419(3)
C43 C52 1.432(3)
C43 C44 1.441(3)
C44 C45 1.413(3)
C44 C49 1.413(3)
C45 C46 1.374(3)
C45 H57 0.9500
C46 C47 1.403(3)
C46 H58 0.9500
C47 C48 1.371(3)
C47 H59 0.9500
C48 C49 1.418(3)
C48 H60 0.9500
C49 C50 1.444(3)
C50 C51 1.387(3)
C50 C63 1.430(3)
C52 C53 1.207(3)
C53 Si3 1.844(2)
C54 C56 1.525(4)
C54 C55 1.530(4)
C54 Si3 1.888(2)
C54 H61 1.0000
C55 H62 0.9800
C55 H63 0.9800
C55 H64 0.9800
C56 H65 0.9800
C56 H66 0.9800
C56 H67 0.9800
C57 C59 1.533(4)
C57 C58 1.543(4)
C57 Si3 1.882(2)
C57 H68 1.0000
C58 H69 0.9800
C58 H70 0.9800
C58 H71 0.9800
C59 H72 0.9800
C59 H73 0.9800
C59 H74 0.9800
C60 C61 1.529(4)
C60 C62 1.534(4)
C60 Si3 1.879(2)
C60 H75 1.0000
C61 H76 0.9800
C61 H77 0.9800
C61 H78 0.9800
C62 H79 0.9800
C62 H80 0.9800
C62 H81 0.9800
C63 C64 1.210(3)
C64 Si4 1.843(2)
C65 C67 1.514(4)
C65 C66 1.564(4)
C65 Si4 1.887(2)
C65 H82 1.0000
C66 H83 0.9800
C66 H84 0.9800
C66 H85 0.9800
C67 H86 0.9800
C67 H87 0.9800
C67 H88 0.9800
C68 C69 1.539(3)
C68 C70 1.542(4)
C68 Si4 1.886(2)
C68 H89 1.0000
C69 H90 0.9800
C69 H91 0.9800
C69 H92 0.9800
C70 H93 0.9800
C70 H94 0.9800
C70 H95 0.9800
C71 C73 1.511(4)
C71 C72 1.566(4)
C71 Si4 1.898(2)
C71 H96 1.0000
C72 H97 0.9800
C72 H98 0.9800
C72 H99 0.9800
C73 H100 0.9800
C73 H101 0.9800
C73 H102 0.9800
C74 O2 1.433(3)
C74 H103 0.9800
C74 H104 0.9800
C74 H105 0.9800
C75 O3 1.424(3)
C75 H106 0.9800
C75 H107 0.9800
C75 H108 0.9800
C76 C77 1.351(10)
C76 C80 1.391(8)
C76 H109 0.9500
C77 C78 1.248(14)
C77 N4 1.902(12)
C77 H110 0.9500
C78 N4 1.231(10)
C78 H111 0.9500
N4 C79 1.200(9)
N4 C80 1.940(11)
C79 C80 1.167(11)
C79 H112 0.9500
C80 H113 0.9500
C86 C85 1.240(7)
C86 C81 1.286(8)
C86 H114 0.9500
C81 N5 1.344(9)
C81 H115 0.9500
N5 C82 1.441(11)
C82 C84 1.278(8)
C82 H119 0.9500
C84 C85 1.327(8)
C84 H117 0.9500
C85 H118 0.9500
